data_4135403
loop_
_publ_author_name
'Saal, Fridolin'
'Zhang, Fangyuan'
'Holzapfel, Marco'
'Stolte, Matthias'
'Michail, Evripidis'
'Moos, Michael'
'Schmiedel, Alexander'
'Krause, Ana-Maria'
'Lambert, Christoph'
'W\"urthner, Frank'
'Ravat, Prince'

_publ_section_title
;
 [<i>n</i>]Helicene Diimides (<i>n</i> = 5, 6, and 7): Through-Bond versus
 Through-Space Conjugation.
;
_journal_issue 51
_journal_name_full 'Journal of the American Chemical Society'
_journal_page_first 21298
_journal_page_last 21303
_journal_paper_doi 10.1021/jacs.0c11053
_journal_volume 142
_journal_year 2020
_chemical_formula_sum 'C38 H34 Cl6 N2 O6'
_chemical_formula_weight 827.370
_space_group_IT_number 2
_space_group_name_Hall '-P 1'
_space_group_name_H-M_alt 'P -1'
_symmetry_Int_Tables_number 2
_symmetry_space_group_name_Hall '-P 1'
_symmetry_space_group_name_H-M 'P -1'
_audit_creation_date 2020-06-23
_audit_creation_method SHELXL-2018/3
_audit_update_record 2020-06-23
_cell_angle_alpha 94.218(7)
_cell_angle_beta 105.721(7)
_cell_angle_gamma 114.863(5)
_cell_formula_units_Z 2
_cell_length_a 11.6432(11)
_cell_length_b 12.2106(10)
_cell_length_c 15.1043(16)
_cell_volume 1831.8(3)
_refine_ls_R_factor_all 0.055
_cod_data_source_file ja0c11053_si_003.cif
_cod_data_source_block S_HDI_a
_cod_depositor_comments 'Adding full bibliography for 4135403--4135404.cif.'
_cod_original_sg_symbol_Hall -P_1
_cod_database_code 4135403

loop_
_symmetry_equiv_pos_site_id
_symmetry_equiv_pos_as_xyz
1 x,y,z
2 -x,-y,-z

loop_
_atom_site_aniso_label
_atom_site_aniso_U_11
_atom_site_aniso_U_22
_atom_site_aniso_U_33
_atom_site_aniso_U_12
_atom_site_aniso_U_13
_atom_site_aniso_U_23
C1 0.0205(9) 0.0196(9) 0.0221(9) 0.0096(7) 0.0046(7) 0.0043(7)
C2 0.0203(9) 0.0171(9) 0.0240(9) 0.0096(7) 0.0048(7) 0.0035(7)
C3 0.0192(8) 0.0152(8) 0.0242(9) 0.0076(7) 0.0047(7) 0.0049(7)
C4 0.0169(8) 0.0167(9) 0.0222(9) 0.0072(7) 0.0041(7) 0.0045(7)
C5 0.0197(8) 0.0140(8) 0.0253(9) 0.0072(7) 0.0060(7) 0.0065(7)
C6 0.0204(9) 0.0195(9) 0.0211(9) 0.0085(7) 0.0067(7) 0.0064(7)
C7 0.0172(8) 0.0153(8) 0.0218(9) 0.0064(7) 0.0041(7) 0.0033(7)
C8 0.0186(8) 0.0177(9) 0.0213(9) 0.0063(7) 0.0066(7) 0.0039(7)
C9 0.0195(8) 0.0155(8) 0.0208(9) 0.0068(7) 0.0050(7) 0.0023(7)
C10 0.0223(9) 0.0174(9) 0.0238(9) 0.0087(7) 0.0062(7) 0.0031(7)
C11 0.0179(8) 0.0169(9) 0.0266(10) 0.0071(7) 0.0053(7) 0.0040(7)
C12 0.0181(8) 0.0139(8) 0.0251(9) 0.0064(7) 0.0054(7) 0.0036(7)
C13 0.0158(8) 0.0133(8) 0.0221(9) 0.0046(7) 0.0038(7) 0.0030(7)
C14 0.0154(8) 0.0143(8) 0.0219(9) 0.0049(7) 0.0041(7) 0.0043(7)
C15 0.0170(8) 0.0168(9) 0.0228(9) 0.0074(7) 0.0046(7) 0.0031(7)
C16 0.0207(9) 0.0197(9) 0.0231(9) 0.0086(7) 0.0076(7) 0.0085(7)
C17 0.0182(8) 0.0152(8) 0.0285(10) 0.0069(7) 0.0067(7) 0.0068(7)
C18 0.0166(8) 0.0135(8) 0.0208(9) 0.0047(7) 0.0033(7) 0.0018(7)
C19 0.0183(8) 0.0146(8) 0.0207(9) 0.0064(7) 0.0033(7) 0.0023(7)
C20 0.0180(8) 0.0169(9) 0.0202(9) 0.0074(7) 0.0044(7) 0.0053(7)
C21 0.0187(8) 0.0168(9) 0.0216(9) 0.0078(7) 0.0044(7) 0.0051(7)
C22 0.0215(9) 0.0197(9) 0.0222(9) 0.0101(7) 0.0068(7) 0.0051(7)
C23 0.0216(9) 0.0227(9) 0.0240(9) 0.0101(8) 0.0086(7) 0.0079(7)
C24 0.0203(9) 0.0168(9) 0.0267(10) 0.0072(7) 0.0078(8) 0.0068(7)
C25 0.0190(8) 0.0167(9) 0.0222(9) 0.0090(7) 0.0037(7) 0.0042(7)
C26 0.0226(9) 0.0215(9) 0.0237(9) 0.0105(8) 0.0074(8) 0.0054(7)
C27 0.0390(11) 0.0294(11) 0.0211(10) 0.0162(9) 0.0098(9) 0.0054(8)
C28 0.0273(10) 0.0130(9) 0.0305(10) 0.0068(8) 0.0091(8) 0.0044(7)
C29 0.0271(10) 0.0198(9) 0.0218(9) 0.0117(8) 0.0063(8) 0.0006(7)
C30 0.0303(11) 0.0287(11) 0.0289(10) 0.0177(9) 0.0062(9) 0.0016(8)
C31 0.0361(11) 0.0312(11) 0.0346(11) 0.0223(10) 0.0138(9) 0.0068(9)
C32 0.115(3) 0.0471(16) 0.067(2) 0.0563(19) 0.061(2) 0.0350(15)
C33 0.0265(10) 0.0212(9) 0.0284(10) 0.0137(8) 0.0098(8) 0.0040(8)
C34 0.0328(11) 0.0257(10) 0.0354(12) 0.0153(9) 0.0070(9) -0.0012(9)
C35 0.0525(16) 0.0435(15) 0.0589(18) 0.0299(13) 0.0039(14) -0.0159(13)
C36 0.071(2) 0.0509(19) 0.076(2) 0.0174(17) 0.030(2) -0.0162(17)
Cl1A 0.0546(7) 0.0407(6) 0.0262(4) 0.0167(5) 0.0101(4) 0.0125(4)
Cl2A 0.0851(13) 0.0447(7) 0.0777(10) 0.0276(8) 0.0491(10) 0.0159(7)
Cl3A 0.0452(6) 0.0761(11) 0.0328(6) 0.0245(7) 0.0059(4) 0.0176(6)
C37A 0.041(2) 0.043(2) 0.024(2) 0.0173(17) 0.0148(17) 0.0111(19)
Cl1B 0.145(5) 0.141(5) 0.067(3) 0.122(5) 0.069(3) 0.071(3)
Cl2B 0.115(6) 0.0364(18) 0.051(2) 0.012(2) 0.047(3) 0.0071(15)
Cl3B 0.066(3) 0.093(5) 0.072(3) 0.051(3) 0.012(3) 0.019(3)
C37B 0.050(9) 0.027(6) 0.021(6) 0.019(6) -0.005(5) -0.011(5)
Cl4A 0.0369(8) 0.0646(13) 0.0340(9) 0.0276(8) 0.0060(6) 0.0142(8)
Cl5A 0.0695(13) 0.094(2) 0.0556(15) 0.0478(16) 0.0307(10) 0.0534(16)
Cl6A 0.100(3) 0.063(2) 0.063(2) -0.0003(19) 0.0009(19) -0.0029(16)
C38A 0.0329(13) 0.0461(14) 0.0269(11) 0.0157(11) 0.0067(10) 0.0094(10)
Cl4B 0.097(5) 0.254(13) 0.121(5) 0.129(7) 0.066(4) 0.128(7)
Cl5B 0.095(4) 0.042(2) 0.037(2) -0.003(2) 0.024(2) 0.003(2)
Cl6B 0.043(3) 0.022(2) 0.068(4) 0.009(2) -0.017(2) -0.013(2)
C38B 0.0329(13) 0.0461(14) 0.0269(11) 0.0157(11) 0.0067(10) 0.0094(10)
N1 0.0244(8) 0.0182(8) 0.0232(8) 0.0108(7) 0.0071(7) 0.0027(6)
N2 0.0241(8) 0.0158(7) 0.0256(8) 0.0099(6) 0.0083(7) 0.0028(6)
O1 0.0328(7) 0.0161(7) 0.0302(7) 0.0120(6) 0.0119(6) 0.0051(5)
O2 0.0396(8) 0.0251(7) 0.0261(7) 0.0176(6) 0.0158(6) 0.0075(6)
O3 0.0298(7) 0.0165(7) 0.0352(8) 0.0123(6) 0.0132(6) 0.0078(6)
O4 0.0370(8) 0.0246(7) 0.0320(8) 0.0145(6) 0.0194(7) 0.0081(6)
O5 0.0276(7) 0.0192(6) 0.0192(6) 0.0118(6) 0.0070(5) 0.0040(5)
O6 0.0218(6) 0.0129(6) 0.0262(7) 0.0063(5) 0.0082(5) 0.0026(5)

loop_
_atom_site_label
_atom_site_type_symbol
_atom_site_fract_x
_atom_site_fract_y
_atom_site_fract_z
_atom_site_occupancy
_atom_site_symmetry_multiplicity
_atom_site_Wyckoff_symbol
_atom_site_attached_hydrogens
_atom_site_calc_flag
_atom_site_thermal_displace_type
_atom_site_U_iso_or_equiv
C1 C 0.3163(2) 0.2164(2) 0.3120(1) 1.000 2 i ? d Uani 0.0212(4)
C2 C 0.3061(2) 0.3118(2) 0.3710(1) 1.000 2 i ? d Uani 0.0207(4)
C3 C 0.2464(2) 0.2800(2) 0.4378(1) 1.000 2 i ? d Uani 0.0202(4)
H3 H 0.2176 0.1985 0.4485 1.000 2 i ? calc Uiso 0.02400
C4 C 0.2265(2) 0.3670(2) 0.4916(1) 1.000 2 i ? d Uani 0.0193(4)
C5 C 0.1706(2) 0.3328(2) 0.5642(1) 1.000 2 i ? d Uani 0.0201(4)
H5 H 0.1480 0.2527 0.5770 1.000 2 i ? calc Uiso 0.02400
C6 C 0.1494(2) 0.4146(2) 0.6155(1) 1.000 2 i ? d Uani 0.0205(4)
H6 H 0.1259 0.3970 0.6702 1.000 2 i ? calc Uiso 0.02500
C7 C 0.1626(2) 0.5270(2) 0.5870(1) 1.000 2 i ? d Uani 0.0191(4)
C8 C 0.1276(2) 0.6057(2) 0.6359(1) 1.000 2 i ? d Uani 0.0200(4)
H8 H 0.0975 0.5830 0.6874 1.000 2 i ? calc Uiso 0.02400
C9 C 0.1366(2) 0.7133(2) 0.6104(1) 1.000 2 i ? d Uani 0.0195(4)
C10 C 0.1044(2) 0.7945(2) 0.6660(1) 1.000 2 i ? d Uani 0.0217(4)
C11 C 0.1454(2) 0.9359(2) 0.5562(1) 1.000 2 i ? d Uani 0.0213(4)
C12 C 0.1634(2) 0.8477(2) 0.4963(1) 1.000 2 i ? d Uani 0.0198(4)
C13 C 0.1656(2) 0.7409(2) 0.5262(1) 1.000 2 i ? d Uani 0.0184(4)
C14 C 0.1876(2) 0.6582(2) 0.4705(1) 1.000 2 i ? d Uani 0.0184(4)
C15 C 0.1777(2) 0.6730(2) 0.3760(1) 1.000 2 i ? d Uani 0.0195(4)
C16 C 0.1745(2) 0.7778(2) 0.3472(1) 1.000 2 i ? d Uani 0.0211(4)
H16 H 0.1740 0.7885 0.2854 1.000 2 i ? calc Uiso 0.02500
C17 C 0.1719(2) 0.8669(2) 0.4087(1) 1.000 2 i ? d Uani 0.0210(4)
H17 H 0.1760 0.9410 0.3905 1.000 2 i ? calc Uiso 0.02500
C18 C 0.2071(2) 0.5590(2) 0.5092(1) 1.000 2 i ? d Uani 0.0186(4)
C19 C 0.2635(2) 0.4878(2) 0.4734(1) 1.000 2 i ? d Uani 0.0191(4)
C20 C 0.3557(2) 0.5278(2) 0.4203(1) 1.000 2 i ? d Uani 0.0189(4)
C21 C 0.3683(2) 0.4386(2) 0.3643(1) 1.000 2 i ? d Uani 0.0196(4)
C22 C 0.4460(2) 0.4730(2) 0.3043(1) 1.000 2 i ? d Uani 0.0210(4)
C23 C 0.5171(2) 0.5964(2) 0.3038(1) 1.000 2 i ? d Uani 0.0224(4)
H23 H 0.5651 0.6191 0.2609 1.000 2 i ? calc Uiso 0.02700
C24 C 0.5186(2) 0.6876(2) 0.3660(1) 1.000 2 i ? d Uani 0.0217(4)
H24 H 0.5713 0.7724 0.3676 1.000 2 i ? calc Uiso 0.02600
C25 C 0.4430(2) 0.6543(2) 0.4256(1) 1.000 2 i ? d Uani 0.0197(4)
C26 C 0.4551(2) 0.3793(2) 0.2434(1) 1.000 2 i ? d Uani 0.0225(4)
C27 C 0.1690(2) 0.5897(2) 0.2241(2) 1.000 2 i ? d Uani 0.0297(4)
H27A H 0.0917 0.6004 0.1888 1.000 2 i ? calc Uiso 0.04500
H27B H 0.1658 0.5154 0.1916 1.000 2 i ? calc Uiso 0.04500
H27C H 0.2522 0.6620 0.2284 1.000 2 i ? calc Uiso 0.04500
C28 C 0.5213(2) 0.8657(2) 0.4956(2) 1.000 2 i ? d Uani 0.0246(4)
H28A H 0.4787 0.8829 0.4366 1.000 2 i ? calc Uiso 0.03700
H28B H 0.6148 0.8876 0.5021 1.000 2 i ? calc Uiso 0.03700
H28C H 0.5186 0.9146 0.5487 1.000 2 i ? calc Uiso 0.03700
C29 C 0.4013(2) 0.1624(2) 0.1922(1) 1.000 2 i ? d Uani 0.0232(4)
H29A H 0.3915 0.1790 0.1281 1.000 2 i ? calc Uiso 0.02800
H29B H 0.3280 0.0797 0.1869 1.000 2 i ? calc Uiso 0.02800
C30 C 0.5361(2) 0.1622(2) 0.2336(2) 1.000 2 i ? d Uani 0.0288(4)
H30A H 0.5570 0.1683 0.3023 1.000 2 i ? calc Uiso 0.03500
H30B H 0.6073 0.2356 0.2233 1.000 2 i ? calc Uiso 0.03500
C31 C 0.5359(2) 0.0451(2) 0.1891(2) 1.000 2 i ? d Uani 0.0310(5)
H31A H 0.4890 0.0255 0.1204 1.000 2 i ? calc Uiso 0.03700
H31B H 0.6297 0.0613 0.1993 1.000 2 i ? calc Uiso 0.03700
C32 C 0.4683(4) -0.0655(3) 0.2291(3) 1.000 2 i ? d Uani 0.0613(10)
H32A H 0.4683 -0.1381 0.1966 1.000 2 i ? calc Uiso 0.09200
H32B H 0.3756 -0.0815 0.2200 1.000 2 i ? calc Uiso 0.09200
H32C H 0.5174 -0.0486 0.2965 1.000 2 i ? calc Uiso 0.09200
C33 C 0.0718(2) 0.9807(2) 0.6867(2) 1.000 2 i ? d Uani 0.0243(4)
H33A H 0.0052 0.9291 0.7145 1.000 2 i ? calc Uiso 0.02900
H33B H 0.0287 1.0185 0.6420 1.000 2 i ? calc Uiso 0.02900
C34 C 0.1906(2) 1.0826(2) 0.7646(2) 1.000 2 i ? d Uani 0.0321(5)
H34A H 0.2574 1.1356 0.7375 1.000 2 i ? calc Uiso 0.03800
H34B H 0.2341 1.0458 0.8102 1.000 2 i ? calc Uiso 0.03800
C35 C 0.1443(3) 1.1618(3) 0.8159(2) 1.000 2 i ? d Uani 0.0536(8)
H35A H 0.1092 1.2047 0.7712 1.000 2 i ? calc Uiso 0.06400
H35B H 0.0699 1.1067 0.8361 1.000 2 i ? calc Uiso 0.06400
C36 C 0.2548(4) 1.2565(3) 0.9008(3) 1.000 2 i ? d Uani 0.0703(11)
H36A H 0.3210 1.3206 0.8802 1.000 2 i ? calc Uiso 0.10500
H36B H 0.2987 1.2163 0.9412 1.000 2 i ? calc Uiso 0.10500
H36C H 0.2167 1.2943 0.9361 1.000 2 i ? calc Uiso 0.10500
Cl1A Cl 0.6398(2) 0.4417(1) -0.0646(1) 0.764(6) 2 i ? d Uani 0.0428(4)
Cl2A Cl 0.6041(3) 0.2300(2) 0.0147(2) 0.764(6) 2 i ? d Uani 0.0649(5)
Cl3A Cl 0.8087(1) 0.4707(2) 0.1253(1) 0.764(6) 2 i ? d Uani 0.0538(4)
C37A C 0.6469(6) 0.3886(4) 0.0419(3) 0.764(6) 2 i ? d Uani 0.0353(10)
H37A H 0.5805 0.3989 0.0676 0.764(6) 2 i ? calc Uiso 0.04200
Cl1B Cl 0.6203(7) 0.4730(9) -0.0516(5) 0.236(6) 2 i ? d Uani 0.086(2)
Cl2B Cl 0.5203(11) 0.2073(4) -0.0132(4) 0.236(6) 2 i ? d Uani 0.072(2)
Cl3B Cl 0.7804(8) 0.4099(10) 0.0994(6) 0.236(6) 2 i ? d Uani 0.0739(17)
C37B C 0.6173(11) 0.3696(7) 0.0245(10) 0.236(6) 2 i ? d Uani 0.037(5)
H37B H 0.5755 0.3910 0.0684 0.236(6) 2 i ? calc Uiso 0.04400
Cl4A Cl -0.1060(2) 0.7727(2) 0.8837(1) 0.672(15) 2 i ? d Uani 0.0447(7)
Cl5A Cl 0.0418(4) 0.6799(4) 1.0123(3) 0.672(15) 2 i ? d Uani 0.0649(10)
Cl6A Cl 0.1796(5) 0.9278(4) 0.9891(3) 0.672(15) 2 i ? d Uani 0.0963(18)
C38A C 0.0530(5) 0.7799(5) 0.9337(5) 0.672(15) 2 i ? d Uani 0.0368(6)
H38A H 0.0769 0.7488 0.8818 0.672(15) 2 i ? calc Uiso 0.04400
Cl4B Cl -0.0850(13) 0.826(3) 0.8968(10) 0.328(15) 2 i ? d Uani 0.128(4)
Cl5B Cl 0.0202(10) 0.6720(6) 1.0004(6) 0.328(15) 2 i ? d Uani 0.070(2)
Cl6B Cl 0.1786(5) 0.9262(4) 0.9937(5) 0.328(15) 2 i ? d Uani 0.056(2)
C38B C 0.0441(10) 0.7839(8) 0.9317(10) 0.328(15) 2 i ? d Uani 0.0368(6)
H38B H 0.0604 0.7552 0.8747 0.328(15) 2 i ? calc Uiso 0.04400
N1 N 0.3890(2) 0.2561(2) 0.2506(1) 1.000 2 i ? d Uani 0.0219(3)
N2 N 0.1083(2) 0.9004(2) 0.6344(1) 1.000 2 i ? d Uani 0.0217(3)
O1 O 0.2639(2) 0.1075(1) 0.3154(1) 1.000 2 i ? d Uani 0.0258(3)
O2 O 0.0756(2) 0.7717(1) 0.7368(1) 1.000 2 i ? d Uani 0.0281(3)
O3 O 0.1592(2) 1.0366(1) 0.5391(1) 1.000 2 i ? d Uani 0.0259(3)
O4 O 0.5171(2) 0.4048(1) 0.1879(1) 1.000 2 i ? d Uani 0.0292(3)
O5 O 0.1650(1) 0.5768(1) 0.3169(1) 1.000 2 i ? d Uani 0.0218(3)
O6 O 0.4505(1) 0.7368(1) 0.4945(1) 1.000 2 i ? d Uani 0.0209(3)

loop_
_atom_type_symbol
_atom_type_oxidation_number
_atom_type_radius_bond
C ? 1.200
H ? 1.200
Cl ? 1.200
N ? 1.200
O ? 1.200

loop_
_geom_angle_atom_site_label_1
_geom_angle_atom_site_label_2
_geom_angle_atom_site_label_3
_geom_angle_site_symmetry_1
_geom_angle_site_symmetry_2
_geom_angle_site_symmetry_3
_geom_angle
_geom_angle_publ_flag
O1 C1 N1 . . . 120.62(18) no
O1 C1 C2 . . . 122.42(18) no
N1 C1 C2 . . . 116.95(17) no
C3 C2 C21 . . . 119.76(18) no
C3 C2 C1 . . . 119.37(17) no
C21 C2 C1 . . . 120.65(18) no
C2 C3 C4 . . . 121.11(17) no
C2 C3 H3 . . . 119.40 no
C4 C3 H3 . . . 119.40 no
C19 C4 C3 . . . 120.05(18) no
C19 C4 C5 . . . 120.33(17) no
C3 C4 C5 . . . 119.62(17) no
C6 C5 C4 . . . 120.22(17) no
C6 C5 H5 . . . 119.90 no
C4 C5 H5 . . . 119.90 no
C5 C6 C7 . . . 119.90(18) no
C5 C6 H6 . . . 120.10 no
C7 C6 H6 . . . 120.10 no
C8 C7 C18 . . . 120.15(17) no
C8 C7 C6 . . . 119.10(18) no
C18 C7 C6 . . . 120.73(17) no
C9 C8 C7 . . . 121.31(18) no
C9 C8 H8 . . . 119.30 no
C7 C8 H8 . . . 119.30 no
C8 C9 C13 . . . 119.79(17) no
C8 C9 C10 . . . 119.22(18) no
C13 C9 C10 . . . 120.76(17) no
O2 C10 N2 . . . 120.46(18) no
O2 C10 C9 . . . 122.39(18) no
N2 C10 C9 . . . 117.15(17) no
O3 C11 N2 . . . 119.71(18) no
O3 C11 C12 . . . 122.65(19) no
N2 C11 C12 . . . 117.63(17) no
C17 C12 C13 . . . 120.22(18) no
C17 C12 C11 . . . 119.35(17) no
C13 C12 C11 . . . 120.37(18) no
C14 C13 C12 . . . 120.54(18) no
C14 C13 C9 . . . 120.14(17) no
C12 C13 C9 . . . 119.19(17) no
C13 C14 C15 . . . 116.38(17) no
C13 C14 C18 . . . 118.81(17) no
C15 C14 C18 . . . 124.59(17) no
O5 C15 C16 . . . 123.09(18) no
O5 C15 C14 . . . 115.62(16) no
C16 C15 C14 . . . 121.21(17) no
C15 C16 C17 . . . 120.14(18) no
C15 C16 H16 . . . 119.90 no
C17 C16 H16 . . . 119.90 no
C12 C17 C16 . . . 120.05(17) no
C12 C17 H17 . . . 120.00 no
C16 C17 H17 . . . 120.00 no
C7 C18 C19 . . . 117.26(17) no
C7 C18 C14 . . . 117.19(17) no
C19 C18 C14 . . . 125.51(17) no
C4 C19 C18 . . . 117.46(17) no
C4 C19 C20 . . . 116.41(17) no
C18 C19 C20 . . . 126.12(17) no
C21 C20 C25 . . . 116.48(17) no
C21 C20 C19 . . . 119.40(17) no
C25 C20 C19 . . . 123.98(17) no
C20 C21 C22 . . . 121.00(17) no
C20 C21 C2 . . . 119.71(18) no
C22 C21 C2 . . . 119.24(18) no
C23 C22 C21 . . . 119.91(18) no
C23 C22 C26 . . . 119.13(18) no
C21 C22 C26 . . . 120.94(18) no
C22 C23 C24 . . . 120.34(18) no
C22 C23 H23 . . . 119.80 no
C24 C23 H23 . . . 119.80 no
C25 C24 C23 . . . 119.90(18) no
C25 C24 H24 . . . 120.10 no
C23 C24 H24 . . . 120.10 no
O6 C25 C24 . . . 123.20(17) no
O6 C25 C20 . . . 115.39(17) no
C24 C25 C20 . . . 121.35(18) no
O4 C26 N1 . . . 119.73(18) no
O4 C26 C22 . . . 122.91(18) no
N1 C26 C22 . . . 117.36(17) no
O5 C27 H27A . . . 109.50 no
O5 C27 H27B . . . 109.50 no
H27A C27 H27B . . . 109.50 no
O5 C27 H27C . . . 109.50 no
H27A C27 H27C . . . 109.50 no
H27B C27 H27C . . . 109.50 no
O6 C28 H28A . . . 109.50 no
O6 C28 H28B . . . 109.50 no
H28A C28 H28B . . . 109.50 no
O6 C28 H28C . . . 109.50 no
H28A C28 H28C . . . 109.50 no
H28B C28 H28C . . . 109.50 no
N1 C29 C30 . . . 111.81(16) no
N1 C29 H29A . . . 109.30 no
C30 C29 H29A . . . 109.30 no
N1 C29 H29B . . . 109.30 no
C30 C29 H29B . . . 109.30 no
H29A C29 H29B . . . 107.90 no
C29 C30 C31 . . . 111.95(18) no
C29 C30 H30A . . . 109.20 no
C31 C30 H30A . . . 109.20 no
C29 C30 H30B . . . 109.20 no
C31 C30 H30B . . . 109.20 no
H30A C30 H30B . . . 107.90 no
C32 C31 C30 . . . 113.0(2) no
C32 C31 H31A . . . 109.00 no
C30 C31 H31A . . . 109.00 no
C32 C31 H31B . . . 109.00 no
C30 C31 H31B . . . 109.00 no
H31A C31 H31B . . . 107.80 no
C31 C32 H32A . . . 109.50 no
C31 C32 H32B . . . 109.50 no
H32A C32 H32B . . . 109.50 no
C31 C32 H32C . . . 109.50 no
H32A C32 H32C . . . 109.50 no
H32B C32 H32C . . . 109.50 no
N2 C33 C34 . . . 113.59(17) no
N2 C33 H33A . . . 108.80 no
C34 C33 H33A . . . 108.80 no
N2 C33 H33B . . . 108.80 no
C34 C33 H33B . . . 108.80 no
H33A C33 H33B . . . 107.70 no
C33 C34 C35 . . . 110.4(2) no
C33 C34 H34A . . . 109.60 no
C35 C34 H34A . . . 109.60 no
C33 C34 H34B . . . 109.60 no
C35 C34 H34B . . . 109.60 no
H34A C34 H34B . . . 108.10 no
C36 C35 C34 . . . 113.2(3) no
C36 C35 H35A . . . 108.90 no
C34 C35 H35A . . . 108.90 no
C36 C35 H35B . . . 108.90 no
C34 C35 H35B . . . 108.90 no
H35A C35 H35B . . . 107.70 no
C35 C36 H36A . . . 109.50 no
C35 C36 H36B . . . 109.50 no
H36A C36 H36B . . . 109.50 no
C35 C36 H36C . . . 109.50 no
H36A C36 H36C . . . 109.50 no
H36B C36 H36C . . . 109.50 no
Cl3A C37A Cl2A . . . 110.0(3) no
Cl3A C37A Cl1A . . . 110.8(3) no
Cl2A C37A Cl1A . . . 107.1(3) no
Cl3A C37A H37A . . . 109.70 no
Cl2A C37A H37A . . . 109.70 no
Cl1A C37A H37A . . . 109.70 no
Cl3B C37B Cl1B . . . 111.0(6) no
Cl3B C37B Cl2B . . . 111.2(6) no
Cl1B C37B Cl2B . . . 123.4(8) no
Cl3B C37B H37B . . . 102.80 no
Cl1B C37B H37B . . . 102.80 no
Cl2B C37B H37B . . . 102.80 no
Cl6A C38A Cl5A . . . 110.7(4) no
Cl6A C38A Cl4A . . . 113.8(4) no
Cl5A C38A Cl4A . . . 108.8(3) no
Cl6A C38A H38A . . . 107.80 no
Cl5A C38A H38A . . . 107.80 no
Cl4A C38A H38A . . . 107.80 no
Cl6B C38B Cl5B . . . 112.0(7) no
Cl6B C38B Cl4B . . . 100.5(9) no
Cl5B C38B Cl4B . . . 116.1(9) no
Cl6B C38B H38B . . . 109.30 no
Cl5B C38B H38B . . . 109.30 no
Cl4B C38B H38B . . . 109.30 no
C1 N1 C26 . . . 124.69(16) no
C1 N1 C29 . . . 117.58(16) no
C26 N1 C29 . . . 117.68(17) no
C10 N2 C11 . . . 124.14(16) no
C10 N2 C33 . . . 118.18(17) no
C11 N2 C33 . . . 117.68(16) no
C15 O5 C27 . . . 118.91(16) no
C25 O6 C28 . . . 118.13(15) no

loop_
_geom_bond_atom_site_label_1
_geom_bond_atom_site_label_2
_geom_bond_site_symmetry_1
_geom_bond_site_symmetry_2
_geom_bond_distance
_geom_bond_publ_flag
C1 O1 . . 1.220(3) no
C1 N1 . . 1.399(3) no
C1 C2 . . 1.479(3) no
C2 C3 . . 1.365(3) no
C2 C21 . . 1.432(3) no
C3 C4 . . 1.423(3) no
C3 H3 . . 0.9500 no
C4 C19 . . 1.423(3) no
C4 C5 . . 1.424(3) no
C5 C6 . . 1.362(3) no
C5 H5 . . 0.9500 no
C6 C7 . . 1.428(3) no
C6 H6 . . 0.9500 no
C7 C8 . . 1.422(3) no
C7 C18 . . 1.424(3) no
C8 C9 . . 1.366(3) no
C8 H8 . . 0.9500 no
C9 C13 . . 1.430(3) no
C9 C10 . . 1.480(3) no
C10 O2 . . 1.222(3) no
C10 N2 . . 1.399(3) no
C11 O3 . . 1.228(2) no
C11 N2 . . 1.401(3) no
C11 C12 . . 1.474(3) no
C12 C17 . . 1.383(3) no
C12 C13 . . 1.420(3) no
C13 C14 . . 1.415(3) no
C14 C15 . . 1.431(3) no
C14 C18 . . 1.457(3) no
C15 O5 . . 1.351(2) no
C15 C16 . . 1.394(3) no
C16 C17 . . 1.394(3) no
C16 H16 . . 0.9500 no
C17 H17 . . 0.9500 no
C18 C19 . . 1.444(3) no
C19 C20 . . 1.455(3) no
C20 C21 . . 1.411(3) no
C20 C25 . . 1.429(3) no
C21 C22 . . 1.413(3) no
C22 C23 . . 1.383(3) no
C22 C26 . . 1.471(3) no
C23 C24 . . 1.394(3) no
C23 H23 . . 0.9500 no
C24 C25 . . 1.391(3) no
C24 H24 . . 0.9500 no
C25 O6 . . 1.352(2) no
C26 O4 . . 1.224(3) no
C26 N1 . . 1.401(3) no
C27 O5 . . 1.434(2) no
C27 H27A . . 0.9800 no
C27 H27B . . 0.9800 no
C27 H27C . . 0.9800 no
C28 O6 . . 1.433(2) no
C28 H28A . . 0.9800 no
C28 H28B . . 0.9800 no
C28 H28C . . 0.9800 no
C29 N1 . . 1.473(2) no
C29 C30 . . 1.524(3) no
C29 H29A . . 0.9900 no
C29 H29B . . 0.9900 no
C30 C31 . . 1.533(3) no
C30 H30A . . 0.9900 no
C30 H30B . . 0.9900 no
C31 C32 . . 1.514(4) no
C31 H31A . . 0.9900 no
C31 H31B . . 0.9900 no
C32 H32A . . 0.9800 no
C32 H32B . . 0.9800 no
C32 H32C . . 0.9800 no
C33 N2 . . 1.478(2) no
C33 C34 . . 1.517(3) no
C33 H33A . . 0.9900 no
C33 H33B . . 0.9900 no
C34 C35 . . 1.542(3) no
C34 H34A . . 0.9900 no
C34 H34B . . 0.9900 no
C35 C36 . . 1.508(5) no
C35 H35A . . 0.9900 no
C35 H35B . . 0.9900 no
C36 H36A . . 0.9800 no
C36 H36B . . 0.9800 no
C36 H36C . . 0.9800 no
Cl1A C37A . . 1.773(4) no
Cl2A C37A . . 1.769(4) no
Cl3A C37A . . 1.755(5) no
C37A H37A . . 1.0000 no
Cl1B C37B . . 1.765(7) no
Cl2B C37B . . 1.769(7) no
Cl3B C37B . . 1.760(7) no
C37B H37B . . 1.0000 no
Cl4A C38A . . 1.760(4) no
Cl5A C38A . . 1.755(4) no
Cl6A C38A . . 1.734(5) no
C38A H38A . . 1.0000 no
Cl4B C38B . . 1.752(7) no
Cl5B C38B . . 1.752(7) no
Cl6B C38B . . 1.739(7) no
C38B H38B . . 1.0000 no
